data_2241262
loop_
_publ_author_name
'Maxson, Tucker'
'Bertke, Jeffery A.'
'Gray, Danielle L.'
'Mitchell, Douglas A.'

_publ_section_title
;
 Crystal structure and absolute configuration of
 (3<i>S</i>,4a<i>S</i>,8a<i>S</i>)-<i>N</i>-<i>tert</i>-butyl-2-[(<i>S</i>)-3-(2-chloro-4-nitrobenzamido)-2-hydroxypropyl]decahydroisoquinoline-3-carboxamide
 and
 (3<i>S</i>,4a<i>S</i>,8a<i>S</i>)-<i>N</i>-<i>tert</i>-butyl-2-{(<i>S</i>)-2-[(<i>S</i>)-1-(2-chloro-4-nitrobenzoyl)pyrrolidin-2-yl]-2-hydroxyethyl}decahydroisoquinoline-3-carboxamide
;
_journal_issue 11
_journal_name_full 'Acta Crystallographica Section E'
_journal_page_first 1401
_journal_page_last 1407
_journal_paper_doi 10.1107/S2056989015020046
_journal_volume 71
_journal_year 2015
_chemical_formula_iupac 'C27 H39 Cl N4 O5'
_chemical_formula_moiety 'C27 H39 Cl N4 O5'
_chemical_formula_sum 'C27 H39 Cl N4 O5'
_chemical_formula_weight 535.07
_chemical_name_systematic
(3<i>S</i>,4a<i>S</i>,8a<i>S</i>)-<i>N</i>-<i>tert</i>-Butyl-2-{(<i>S</i>)-2-[(<i>S</i>)-1-(2-chloro-4-nitrobenzoyl)pyrrolidin-2-yl]-2-hydroxyethyl}decahydroisoquinoline-3-carboxamide
_space_group_crystal_system monoclinic
_space_group_IT_number 4
_space_group_name_Hall 'P 2yb'
_space_group_name_H-M_alt 'P 1 21 1'
_symmetry_cell_setting monoclinic
_symmetry_space_group_name_Hall 'P 2yb'
_symmetry_space_group_name_H-M 'P 1 21 1'
_atom_sites_solution_hydrogens mixed
_audit_creation_method SHELXL-2014/6
_cell_angle_alpha 90
_cell_angle_beta 105.2480(10)
_cell_angle_gamma 90
_cell_formula_units_Z 2
_cell_length_a 6.4341(7)
_cell_length_b 20.280(2)
_cell_length_c 11.0377(12)
_cell_measurement_reflns_used 7806
_cell_measurement_temperature 168(2)
_cell_measurement_theta_max 26.27
_cell_measurement_theta_min 2.77
_cell_volume 1389.5(3)
_computing_cell_refinement
;
SAINT (Bruker, 2014)
;
_computing_data_collection
;
APEX2 (Bruker, 2014)
;
_computing_data_reduction
;
SAINT (Bruker, 2014), XPREP (Bruker, 2014), and SADABS (Bruker,
2014)
;
_computing_molecular_graphics
;
SHELXTL (Sheldrick, 2015) and CrystalMaker (CrystalMaker, 1994)
;
_computing_publication_material
;
XCIF (Bruker, 2014) and publCIF (Westrip, 2010)
;
_computing_structure_refinement
;
SHELXL2014 (Sheldrick, 2015)
;
_computing_structure_solution
;
SHELXS2014 (Sheldrick, 2015)
;
_diffrn_ambient_temperature 168(2)
_diffrn_measured_fraction_theta_full 1.000
_diffrn_measured_fraction_theta_max 1.000
_diffrn_measurement_device 'Siemens Platform/APEXII CCD'
_diffrn_measurement_method 'profile data from \f and \w scans'
_diffrn_radiation_monochromator graphite
_diffrn_radiation_source 'normal-focus sealed tube'
_diffrn_radiation_type MoK\a
_diffrn_radiation_wavelength 0.71073
_diffrn_reflns_av_R_equivalents 0.0243
_diffrn_reflns_limit_h_max 8
_diffrn_reflns_limit_h_min -8
_diffrn_reflns_limit_k_max 25
_diffrn_reflns_limit_k_min -25
_diffrn_reflns_limit_l_max 13
_diffrn_reflns_limit_l_min -13
_diffrn_reflns_number 16374
_diffrn_reflns_theta_full 25.242
_diffrn_reflns_theta_max 26.363
_diffrn_reflns_theta_min 1.912
_exptl_absorpt_coefficient_mu 0.180
_exptl_absorpt_correction_T_max 0.9802
_exptl_absorpt_correction_T_min 0.8920
_exptl_absorpt_correction_type integration
_exptl_absorpt_process_details
;
(SHELXTL/XPREP; Bruker, 2014)
;
_exptl_crystal_colour colourless
_exptl_crystal_density_diffrn 1.279
_exptl_crystal_density_method 'not measured'
_exptl_crystal_description plates
_exptl_crystal_F_000 572
_exptl_crystal_size_max 0.864
_exptl_crystal_size_mid 0.654
_exptl_crystal_size_min 0.152
_refine_diff_density_max 0.243
_refine_diff_density_min -0.212
_refine_ls_abs_structure_details
;
Flack (1983); Hooft <i>et al.</i> (2008); 2720 Friedels
;
_refine_ls_abs_structure_Flack 0.036(19)
_refine_ls_extinction_method none
_refine_ls_goodness_of_fit_ref 1.039
_refine_ls_hydrogen_treatment mixed
_refine_ls_matrix_type full
_refine_ls_number_parameters 377
_refine_ls_number_reflns 5627
_refine_ls_number_restraints 14
_refine_ls_restrained_S_all 1.040
_refine_ls_R_factor_all 0.0357
_refine_ls_R_factor_gt 0.0323
_refine_ls_shift/su_max 0.000
_refine_ls_shift/su_mean 0.000
_refine_ls_structure_factor_coef Fsqd
_refine_ls_weighting_details 'w=1/[\s^2^(Fo^2^)+(0.0447P)^2^+0.1276P] where P=(Fo^2^+2Fc^2^)/3'
_refine_ls_weighting_scheme calc
_refine_ls_wR_factor_gt 0.0799
_refine_ls_wR_factor_ref 0.0824
_reflns_number_gt 5222
_reflns_number_total 5627
_reflns_threshold_expression 'I > 2\s(I)'
_cod_data_source_file pk2566sup1.cif
_cod_data_source_block II
_cod_original_sg_symbol_H-M 'P2(1)   '
_cod_database_code 2241262
_cod_database_fobs_code 2241262
_shelx_space_group_comment
;
The symmetry employed for this shelxl refinement is uniquely defined
by the following loop, which should always be used as a source of
symmetry information in preference to the above space-group names.
They are only intended as comments.
;
_shelx_estimated_absorpt_t_min 0.860
_shelx_estimated_absorpt_t_max 0.973
_shelxl_version_number 2014/6

loop_
_space_group_symop_operation_xyz
'x, y, z'
'-x, y+1/2, -z'

loop_
_atom_site_type_symbol
_atom_site_label
_atom_site_fract_x
_atom_site_fract_y
_atom_site_fract_z
_atom_site_U_iso_or_equiv
_atom_site_adp_type
_atom_site_calc_flag
_atom_site_occupancy
_atom_site_disorder_assembly
_atom_site_disorder_group
Cl Cl1 0.18218(12) 0.27617(3) 0.58986(6) 0.05313(19) Uani d 1 . .
O O1 0.7185(5) 0.41190(18) 0.9393(3) 0.0657(8) Uani d 0.967(8) A 1
O O2 0.5309(5) 0.48339(16) 1.0083(3) 0.0796(11) Uani d 0.967(8) A 1
O O1B 0.658(13) 0.391(2) 0.970(8) 0.0657(8) Uani d 0.033(8) A 2
O O2B 0.605(14) 0.4966(13) 0.961(9) 0.0796(11) Uani d 0.033(8) A 2
N N1 0.5493(4) 0.43973(13) 0.9347(2) 0.0521(6) Uani d 1 . .
O O3 -0.3816(17) 0.3687(9) 0.5659(16) 0.064(2) Uani d 0.58(2) . .
C C7 -0.1974(15) 0.3696(13) 0.5438(6) 0.044(3) Uani d 0.58(2) B .
O O3B -0.341(3) 0.3487(9) 0.584(2) 0.064(2) Uani d 0.42(2) B 2
C C7B -0.209(2) 0.3832(18) 0.5437(8) 0.044(3) Uani d 0.42(2) B 2
O O4 -0.0271(3) 0.50975(9) 0.45504(16) 0.0466(4) Uani d 1 . .
H H4B -0.124(4) 0.5375(14) 0.441(3) 0.070 Uiso d 1 . .
O O5 0.6776(3) 0.60681(10) 0.43924(17) 0.0497(5) Uani d 1 . .
N N2 -0.1962(3) 0.38062(11) 0.4242(2) 0.0434(5) Uani d 1 . .
N N3 0.1541(3) 0.56188(9) 0.25105(17) 0.0349(4) Uani d 1 . .
N N4 0.3515(3) 0.61688(10) 0.48165(17) 0.0354(4) Uani d 1 . .
H H4C 0.211(5) 0.6126(16) 0.452(3) 0.053 Uiso d 1 . .
C C1 0.1816(4) 0.34965(12) 0.6715(2) 0.0407(6) Uani d 1 . .
C C2 0.3653(5) 0.36560(13) 0.7648(2) 0.0419(5) Uani d 1 . .
H H2A 0.4918 0.3393 0.7794 0.050 Uiso calc 1 . .
C C3 0.3571(4) 0.42136(13) 0.8359(2) 0.0425(6) Uani d 1 . .
C C4 0.1757(5) 0.46054(15) 0.8176(3) 0.0515(7) Uani d 1 . .
H H4A 0.1728 0.4977 0.8697 0.062 Uiso calc 1 . .
C C5 -0.0004(5) 0.44390(15) 0.7217(3) 0.0505(6) Uani d 1 . .
H H5A -0.1264 0.4703 0.7071 0.061 Uiso calc 1 . .
C C6 0.0008(4) 0.38941(13) 0.6450(2) 0.0417(6) Uani d 1 . .
C C8 -0.0147(4) 0.40027(12) 0.3737(2) 0.0355(5) Uani d 1 . .
H H8A 0.1254 0.3883 0.4342 0.043 Uiso calc 1 . .
C C9 -0.0526(4) 0.35761(14) 0.2539(3) 0.0481(6) Uani d 1 . .
H H9A -0.0348 0.3849 0.1829 0.058 Uiso calc 1 C 1
H H9B 0.0544 0.3214 0.2674 0.058 Uiso calc 1 C 1
C C10 -0.2747(10) 0.3296(4) 0.2237(6) 0.0504(15) Uani d 0.669(16) B 1
H H10A -0.2719 0.2816 0.2401 0.060 Uiso calc 0.669(16) B 1
H H10B -0.3527 0.3379 0.1350 0.060 Uiso calc 0.669(16) B 1
C C11 -0.3755(11) 0.3670(4) 0.3125(7) 0.0423(15) Uani d 0.669(16) B 1
H H11A -0.4415 0.4086 0.2737 0.051 Uiso calc 0.669(16) B 1
H H11B -0.4878 0.3400 0.3353 0.051 Uiso calc 0.669(16) B 1
C C10B -0.2980(17) 0.3525(8) 0.2257(15) 0.0504(15) Uani d 0.331(16) B 2
H H10C -0.3618 0.3898 0.1705 0.060 Uiso calc 0.331(16) B 2
H H10D -0.3439 0.3114 0.1777 0.060 Uiso calc 0.331(16) B 2
C C11B -0.392(2) 0.3527(9) 0.3383(12) 0.0423(15) Uani d 0.331(16) B 2
H H11C -0.5191 0.3818 0.3268 0.051 Uiso calc 0.331(16) B 2
H H11D -0.4263 0.3079 0.3630 0.051 Uiso calc 0.331(16) B 2
C C12 -0.0208(4) 0.47423(12) 0.3446(2) 0.0370(5) Uani d 1 . .
H H12A -0.1522 0.4846 0.2757 0.044 Uiso calc 1 . .
C C13 0.1800(4) 0.49527(12) 0.3056(2) 0.0380(5) Uani d 1 . .
H H13A 0.3061 0.4945 0.3799 0.046 Uiso calc 1 . .
H H13B 0.2073 0.4636 0.2433 0.046 Uiso calc 1 . .
C C14 0.3607(3) 0.59631(12) 0.2673(2) 0.0357(5) Uani d 1 . .
H H14A 0.4542 0.5706 0.2250 0.043 Uiso calc 1 . .
C C15 0.3232(4) 0.66580(12) 0.2091(2) 0.0369(5) Uani d 1 . .
H H15A 0.2424 0.6925 0.2564 0.044 Uiso calc 1 . .
H H15B 0.4642 0.6874 0.2172 0.044 Uiso calc 1 . .
C C16 0.1982(4) 0.66434(13) 0.0704(2) 0.0380(5) Uani d 1 . .
H H16A 0.2901 0.6415 0.0230 0.046 Uiso calc 1 . .
C C17 0.1487(4) 0.73367(15) 0.0150(2) 0.0462(6) Uani d 1 . .
H H17A 0.2833 0.7598 0.0349 0.055 Uiso calc 1 . .
H H17B 0.0968 0.7302 -0.0776 0.055 Uiso calc 1 . .
C C18 -0.0196(4) 0.76982(15) 0.0644(2) 0.0470(6) Uani d 1 . .
H H18A 0.0388 0.7786 0.1552 0.056 Uiso calc 1 . .
H H18B -0.0528 0.8127 0.0209 0.056 Uiso calc 1 . .
C C19 -0.2244(4) 0.72936(14) 0.0435(2) 0.0451(6) Uani d 1 . .
H H19A -0.2910 0.7249 -0.0478 0.054 Uiso calc 1 . .
H H19B -0.3279 0.7527 0.0807 0.054 Uiso calc 1 . .
C C20 -0.1805(4) 0.66089(12) 0.1020(2) 0.0381(5) Uani d 1 . .
H H20A -0.3159 0.6351 0.0816 0.046 Uiso calc 1 . .
H H20B -0.1306 0.6652 0.1945 0.046 Uiso calc 1 . .
C C21 -0.0090(4) 0.62377(13) 0.0539(2) 0.0374(5) Uani d 1 . .
H H21A -0.0699 0.6159 -0.0380 0.045 Uiso calc 1 . .
C C22 0.0428(4) 0.55715(13) 0.1167(2) 0.0396(5) Uani d 1 . .
H H22A -0.0929 0.5322 0.1070 0.048 Uiso calc 1 . .
H H22B 0.1344 0.5321 0.0736 0.048 Uiso calc 1 . .
C C23 0.4782(3) 0.60558(11) 0.4055(2) 0.0359(5) Uani d 1 . .
C C24 0.4216(4) 0.62935(12) 0.6177(2) 0.0390(5) Uani d 1 . .
C C25 0.2182(7) 0.6384(4) 0.6614(5) 0.0498(13) Uani d 0.811(17) D 1
H H25A 0.1300 0.5984 0.6430 0.075 Uiso calc 0.811(17) D 1
H H25B 0.1361 0.6760 0.6173 0.075 Uiso calc 0.811(17) D 1
H H25C 0.2573 0.6467 0.7521 0.075 Uiso calc 0.811(17) D 1
C C26 0.5534(13) 0.5704(3) 0.6839(4) 0.0572(14) Uani d 0.811(17) D 1
H H26A 0.4678 0.5300 0.6631 0.086 Uiso calc 0.811(17) D 1
H H26B 0.5913 0.5773 0.7750 0.086 Uiso calc 0.811(17) D 1
H H26C 0.6853 0.5662 0.6559 0.086 Uiso calc 0.811(17) D 1
C C27 0.5599(11) 0.6921(3) 0.6388(7) 0.0569(15) Uani d 0.811(17) D 1
H H27A 0.4787 0.7283 0.5894 0.085 Uiso calc 0.811(17) D 1
H H27B 0.6918 0.6842 0.6124 0.085 Uiso calc 0.811(17) D 1
H H27C 0.5977 0.7037 0.7281 0.085 Uiso calc 0.811(17) D 1
C C25B 0.227(4) 0.6608(14) 0.651(3) 0.0498(13) Uani d 0.189(17) D 2
H H25D 0.0945 0.6390 0.6040 0.075 Uiso calc 0.189(17) D 2
H H25E 0.2201 0.7078 0.6299 0.075 Uiso calc 0.189(17) D 2
H H25F 0.2418 0.6558 0.7415 0.075 Uiso calc 0.189(17) D 2
C C26B 0.461(5) 0.5602(8) 0.678(2) 0.0572(14) Uani d 0.189(17) D 2
H H26D 0.3258 0.5351 0.6569 0.086 Uiso calc 0.189(17) D 2
H H26E 0.5122 0.5647 0.7697 0.086 Uiso calc 0.189(17) D 2
H H26F 0.5692 0.5369 0.6465 0.086 Uiso calc 0.189(17) D 2
C C27B 0.612(4) 0.6761(14) 0.659(3) 0.0569(15) Uani d 0.189(17) D 2
H H27D 0.7446 0.6534 0.6543 0.085 Uiso calc 0.189(17) D 2
H H27E 0.6262 0.6903 0.7457 0.085 Uiso calc 0.189(17) D 2
H H27F 0.5895 0.7148 0.6037 0.085 Uiso calc 0.189(17) D 2

loop_
_atom_site_aniso_label
_atom_site_aniso_U_11
_atom_site_aniso_U_22
_atom_site_aniso_U_33
_atom_site_aniso_U_12
_atom_site_aniso_U_13
_atom_site_aniso_U_23
Cl1 0.0715(4) 0.0369(3) 0.0546(4) -0.0005(3) 0.0230(3) -0.0055(3)
O1 0.0580(14) 0.0857(18) 0.0498(14) 0.0073(14) 0.0076(10) -0.0005(13)
O2 0.0664(16) 0.097(2) 0.0719(18) -0.0101(14) 0.0123(14) -0.0422(16)
O1B 0.0580(14) 0.0857(18) 0.0498(14) 0.0073(14) 0.0076(10) -0.0005(13)
O2B 0.0664(16) 0.097(2) 0.0719(18) -0.0101(14) 0.0123(14) -0.0422(16)
N1 0.0564(14) 0.0602(15) 0.0405(12) -0.0036(12) 0.0143(10) 0.0005(11)
O3 0.041(4) 0.092(8) 0.068(4) -0.008(3) 0.029(4) -0.011(4)
C7 0.0435(16) 0.040(10) 0.0557(16) -0.004(3) 0.0269(13) -0.0166(16)
O3B 0.041(4) 0.092(8) 0.068(4) -0.008(3) 0.029(4) -0.011(4)
C7B 0.0435(16) 0.040(10) 0.0557(16) -0.004(3) 0.0269(13) -0.0166(16)
O4 0.0528(11) 0.0454(10) 0.0399(10) 0.0172(8) 0.0090(8) -0.0097(8)
O5 0.0298(8) 0.0613(12) 0.0524(11) 0.0106(8) 0.0011(7) -0.0171(9)
N2 0.0344(11) 0.0495(13) 0.0480(12) -0.0039(9) 0.0136(9) -0.0135(10)
N3 0.0322(10) 0.0374(11) 0.0333(10) 0.0008(8) 0.0054(8) -0.0082(8)
N4 0.0306(9) 0.0423(11) 0.0300(10) 0.0024(8) 0.0022(7) -0.0053(8)
C1 0.0582(15) 0.0342(12) 0.0379(13) -0.0028(11) 0.0273(12) -0.0015(10)
C2 0.0528(14) 0.0417(13) 0.0363(12) 0.0041(11) 0.0208(11) 0.0064(10)
C3 0.0525(14) 0.0448(14) 0.0336(12) -0.0042(11) 0.0174(10) 0.0019(10)
C4 0.0611(17) 0.0552(16) 0.0424(15) 0.0031(13) 0.0213(13) -0.0126(12)
C5 0.0487(15) 0.0599(17) 0.0469(15) 0.0071(13) 0.0196(12) -0.0097(13)
C6 0.0450(14) 0.0477(14) 0.0394(13) -0.0040(11) 0.0233(11) -0.0054(11)
C8 0.0330(11) 0.0394(12) 0.0350(12) 0.0029(9) 0.0104(9) -0.0048(10)
C9 0.0539(15) 0.0443(14) 0.0461(15) 0.0056(12) 0.0131(12) -0.0130(12)
C10 0.073(2) 0.037(4) 0.0420(16) -0.021(3) 0.0166(17) -0.018(3)
C11 0.0325(16) 0.035(3) 0.058(3) -0.0071(18) 0.0089(19) -0.004(2)
C10B 0.073(2) 0.037(4) 0.0420(16) -0.021(3) 0.0166(17) -0.018(3)
C11B 0.0325(16) 0.035(3) 0.058(3) -0.0071(18) 0.0089(19) -0.004(2)
C12 0.0375(12) 0.0394(12) 0.0330(11) 0.0083(10) 0.0072(9) -0.0068(9)
C13 0.0360(12) 0.0345(12) 0.0410(12) 0.0050(9) 0.0059(9) -0.0089(10)
C14 0.0265(10) 0.0438(13) 0.0364(12) 0.0029(9) 0.0077(9) -0.0106(9)
C15 0.0291(11) 0.0472(14) 0.0357(12) -0.0043(10) 0.0111(9) -0.0062(10)
C16 0.0304(11) 0.0535(15) 0.0325(12) -0.0009(10) 0.0128(9) -0.0049(10)
C17 0.0409(13) 0.0614(16) 0.0383(13) -0.0066(12) 0.0139(10) 0.0040(12)
C18 0.0487(14) 0.0487(14) 0.0450(14) -0.0002(12) 0.0148(11) 0.0057(12)
C19 0.0378(13) 0.0583(16) 0.0398(13) 0.0056(12) 0.0111(10) 0.0010(12)
C20 0.0272(10) 0.0520(14) 0.0355(12) -0.0009(10) 0.0089(9) -0.0009(10)
C21 0.0322(11) 0.0523(14) 0.0267(11) -0.0045(10) 0.0061(8) -0.0095(10)
C22 0.0365(12) 0.0462(14) 0.0346(12) -0.0017(10) 0.0066(9) -0.0137(10)
C23 0.0315(11) 0.0353(12) 0.0387(12) 0.0057(9) 0.0052(9) -0.0079(10)
C24 0.0422(13) 0.0420(13) 0.0295(11) 0.0017(10) 0.0037(9) -0.0019(9)
C25 0.0545(17) 0.062(4) 0.0341(18) -0.001(2) 0.0141(12) -0.008(3)
C26 0.054(3) 0.066(2) 0.0469(18) 0.007(2) 0.005(2) 0.0227(17)
C27 0.072(3) 0.058(3) 0.039(3) -0.015(3) 0.012(2) -0.015(2)
C25B 0.0545(17) 0.062(4) 0.0341(18) -0.001(2) 0.0141(12) -0.008(3)
C26B 0.054(3) 0.066(2) 0.0469(18) 0.007(2) 0.005(2) 0.0227(17)
C27B 0.072(3) 0.058(3) 0.039(3) -0.015(3) 0.012(2) -0.015(2)

loop_
_atom_type_symbol
_atom_type_description
_atom_type_scat_dispersion_real
_atom_type_scat_dispersion_imag
_atom_type_scat_source
C C 0.0033 0.0016 'International Tables Vol C Tables 4.2.6.8 and 6.1.1.4'
H H 0.0000 0.0000 'International Tables Vol C Tables 4.2.6.8 and 6.1.1.4'
N N 0.0061 0.0033 'International Tables Vol C Tables 4.2.6.8 and 6.1.1.4'
O O 0.0106 0.0060 'International Tables Vol C Tables 4.2.6.8 and 6.1.1.4'
Cl Cl 0.1484 0.1585 'International Tables Vol C Tables 4.2.6.8 and 6.1.1.4'

loop_
_exptl_crystal_face_index_h
_exptl_crystal_face_index_k
_exptl_crystal_face_index_l
_exptl_crystal_face_perp_dist
1.00 0.00 0.00 0.3910
-1.00 0.00 0.00 0.2620
0.00 -1.00 0.00 0.3300
0.00 1.00 0.00 0.1820
0.00 0.00 1.00 0.0380
0.00 0.00 -1.00 0.0760
0.00 -1.00 -2.00 0.1560
1.00 -3.00 -1.00 0.2890
1.00 -3.00 -3.00 0.2160
1.00 -5.00 0.00 0.2260

loop_
_geom_angle_atom_site_label_1
_geom_angle_atom_site_label_2
_geom_angle_atom_site_label_3
_geom_angle
O1B N1 O2B 126(3)
O1 N1 O2 123.3(3)
O1B N1 C3 110(3)
O1 N1 C3 119.0(2)
O2B N1 C3 124(3)
O2 N1 C3 117.8(3)
C7B O3 C7 13(3)
O3B C7 O3 22.9(9)
O3B C7 N2 128.8(12)
O3 C7 N2 116.0(12)
O3B C7 C6 113.6(12)
O3 C7 C6 120.7(10)
N2 C7 C6 117.5(7)
C7 O3B C7B 13(3)
O3 C7B O3B 22.8(9)
O3 C7B N2 118.4(11)
O3B C7B N2 122.9(19)
O3 C7B C6 123.1(11)
O3B C7B C6 109.5(15)
N2 C7B C6 117.2(9)
C12 O4 H4B 112(2)
C7 N2 C7B 12(3)
C7 N2 C8 128.8(4)
C7B N2 C8 128.2(5)
C7 N2 C11 125.8(5)
C8 N2 C11 105.0(4)
C7 N2 C11B 110.1(7)
C7B N2 C11B 112.6(8)
C8 N2 C11B 119.2(6)
C22 N3 C14 109.84(18)
C22 N3 C13 109.01(18)
C14 N3 C13 112.62(18)
C23 N4 C24 126.7(2)
C23 N4 H4C 118.8(19)
C24 N4 H4C 114.2(19)
C6 C1 C2 121.8(2)
C6 C1 Cl1 120.4(2)
C2 C1 Cl1 117.8(2)
C3 C2 C1 117.3(2)
C3 C2 H2A 121.3
C1 C2 H2A 121.3
C4 C3 C2 122.9(2)
C4 C3 N1 118.5(2)
C2 C3 N1 118.6(2)
C5 C4 C3 117.7(2)
C5 C4 H4A 121.2
C3 C4 H4A 121.2
C4 C5 C6 121.9(3)
C4 C5 H5A 119.1
C6 C5 H5A 119.1
C1 C6 C5 118.2(2)
C1 C6 C7 120.0(10)
C5 C6 C7 121.4(9)
C1 C6 C7B 130.1(13)
C5 C6 C7B 111.7(13)
C7 C6 C7B 11(2)
N2 C8 C12 111.36(19)
N2 C8 C9 102.10(19)
C12 C8 C9 112.3(2)
N2 C8 H8A 110.3
C12 C8 H8A 110.3
C9 C8 H8A 110.3
C10 C9 C8 109.3(3)
C10B C9 C8 97.7(6)
C10 C9 H9A 109.8
C8 C9 H9A 109.8
C10 C9 H9B 109.8
C8 C9 H9B 109.8
H9A C9 H9B 108.3
C9 C10 C11 102.3(6)
C9 C10 H10A 111.3
C11 C10 H10A 111.3
C9 C10 H10B 111.3
C11 C10 H10B 111.3
H10A C10 H10B 109.2
N2 C11 C10 105.1(5)
N2 C11 H11A 110.7
C10 C11 H11A 110.7
N2 C11 H11B 110.7
C10 C11 H11B 110.7
H11A C11 H11B 108.8
C11B C10B C9 116.4(11)
C11B C10B H10C 108.2
C9 C10B H10C 108.2
C11B C10B H10D 108.2
C9 C10B H10D 108.2
H10C C10B H10D 107.3
N2 C11B C10B 94.0(9)
N2 C11B H11C 112.9
C10B C11B H11C 112.9
N2 C11B H11D 112.9
C10B C11B H11D 112.9
H11C C11B H11D 110.3
O4 C12 C13 108.45(19)
O4 C12 C8 108.7(2)
C13 C12 C8 110.82(18)
O4 C12 H12A 109.6
C13 C12 H12A 109.6
C8 C12 H12A 109.6
N3 C13 C12 111.04(18)
N3 C13 H13A 109.4
C12 C13 H13A 109.4
N3 C13 H13B 109.4
C12 C13 H13B 109.4
H13A C13 H13B 108.0
N3 C14 C23 112.03(19)
N3 C14 C15 110.24(17)
C23 C14 C15 106.64(18)
N3 C14 H14A 109.3
C23 C14 H14A 109.3
C15 C14 H14A 109.3
C16 C15 C14 112.51(19)
C16 C15 H15A 109.1
C14 C15 H15A 109.1
C16 C15 H15B 109.1
C14 C15 H15B 109.1
H15A C15 H15B 107.8
C15 C16 C17 112.4(2)
C15 C16 C21 109.89(19)
C17 C16 C21 111.2(2)
C15 C16 H16A 107.7
C17 C16 H16A 107.7
C21 C16 H16A 107.7
C18 C17 C16 113.0(2)
C18 C17 H17A 109.0
C16 C17 H17A 109.0
C18 C17 H17B 109.0
C16 C17 H17B 109.0
H17A C17 H17B 107.8
C19 C18 C17 110.9(2)
C19 C18 H18A 109.5
C17 C18 H18A 109.5
C19 C18 H18B 109.5
C17 C18 H18B 109.5
H18A C18 H18B 108.1
C18 C19 C20 111.8(2)
C18 C19 H19A 109.3
C20 C19 H19A 109.3
C18 C19 H19B 109.3
C20 C19 H19B 109.3
H19A C19 H19B 107.9
C19 C20 C21 111.6(2)
C19 C20 H20A 109.3
C21 C20 H20A 109.3
C19 C20 H20B 109.3
C21 C20 H20B 109.3
H20A C20 H20B 108.0
C22 C21 C16 110.13(19)
C22 C21 C20 111.7(2)
C16 C21 C20 112.0(2)
C22 C21 H21A 107.6
C16 C21 H21A 107.6
C20 C21 H21A 107.6
N3 C22 C21 113.16(18)
N3 C22 H22A 108.9
C21 C22 H22A 108.9
N3 C22 H22B 108.9
C21 C22 H22B 108.9
H22A C22 H22B 107.8
O5 C23 N4 124.3(2)
O5 C23 C14 120.3(2)
N4 C23 C14 115.23(18)
N4 C24 C25 106.6(3)
N4 C24 C27B 114.8(14)
N4 C24 C27 107.9(3)
C25 C24 C27 111.4(4)
N4 C24 C26 109.6(3)
C25 C24 C26 110.9(3)
C27 C24 C26 110.3(3)
N4 C24 C25B 105.5(12)
C27B C24 C25B 108.3(18)
N4 C24 C26B 104.9(9)
C27B C24 C26B 114.1(13)
C25B C24 C26B 108.9(13)
C24 C25 H25A 109.5
C24 C25 H25B 109.5
H25A C25 H25B 109.5
C24 C25 H25C 109.5
H25A C25 H25C 109.5
H25B C25 H25C 109.5
C24 C26 H26A 109.5
C24 C26 H26B 109.5
H26A C26 H26B 109.5
C24 C26 H26C 109.5
H26A C26 H26C 109.5
H26B C26 H26C 109.5
C24 C27 H27A 109.5
C24 C27 H27B 109.5
H27A C27 H27B 109.5
C24 C27 H27C 109.5
H27A C27 H27C 109.5
H27B C27 H27C 109.5
C24 C25B H25D 109.5
C24 C25B H25E 109.5
H25D C25B H25E 109.5
C24 C25B H25F 109.5
H25D C25B H25F 109.5
H25E C25B H25F 109.5
C24 C26B H26D 109.5
C24 C26B H26E 109.5
H26D C26B H26E 109.5
C24 C26B H26F 109.5
H26D C26B H26F 109.5
H26E C26B H26F 109.5
C24 C27B H27D 109.5
C24 C27B H27E 109.5
H27D C27B H27E 109.5
C24 C27B H27F 109.5
H27D C27B H27F 109.5
H27E C27B H27F 109.5

loop_
_geom_bond_atom_site_label_1
_geom_bond_atom_site_label_2
_geom_bond_distance
Cl1 C1 1.742(2)
O1 N1 1.215(3)
O2 N1 1.228(3)
O1B N1 1.210(15)
O2B N1 1.219(15)
N1 C3 1.466(3)
O3 C7B 1.236(18)
O3 C7 1.271(11)
C7 O3B 1.20(2)
C7 N2 1.341(7)
C7 C6 1.512(7)
O3B C7B 1.271(14)
C7B N2 1.343(10)
C7B C6 1.513(10)
O4 C12 1.425(3)
O4 H4B 0.824(14)
O5 C23 1.239(3)
N2 C8 1.475(3)
N2 C11 1.476(5)
N2 C11B 1.477(10)
N3 C22 1.470(3)
N3 C14 1.470(3)
N3 C13 1.471(3)
N4 C23 1.336(3)
N4 C24 1.472(3)
N4 H4C 0.88(3)
C1 C6 1.382(4)
C1 C2 1.387(4)
C2 C3 1.385(4)
C2 H2A 0.9500
C3 C4 1.382(4)
C4 C5 1.374(4)
C4 H4A 0.9500
C5 C6 1.393(4)
C5 H5A 0.9500
C8 C12 1.532(3)
C8 C9 1.545(3)
C8 H8A 1.0000
C9 C10 1.492(6)
C9 C10B 1.531(11)
C9 H9A 0.9900
C9 H9B 0.9900
C10 C11 1.514(7)
C10 H10A 0.9900
C10 H10B 0.9900
C11 H11A 0.9900
C11 H11B 0.9900
C10B C11B 1.519(11)
C10B H10C 0.9900
C10B H10D 0.9900
C11B H11C 0.9900
C11B H11D 0.9900
C12 C13 1.526(3)
C12 H12A 1.0000
C13 H13A 0.9900
C13 H13B 0.9900
C14 C23 1.525(3)
C14 C15 1.541(3)
C14 H14A 1.0000
C15 C16 1.531(3)
C15 H15A 0.9900
C15 H15B 0.9900
C16 C17 1.533(4)
C16 C21 1.536(3)
C16 H16A 1.0000
C17 C18 1.522(4)
C17 H17A 0.9900
C17 H17B 0.9900
C18 C19 1.518(4)
C18 H18A 0.9900
C18 H18B 0.9900
C19 C20 1.526(4)
C19 H19A 0.9900
C19 H19B 0.9900
C20 C21 1.541(3)
C20 H20A 0.9900
C20 H20B 0.9900
C21 C22 1.515(4)
C21 H21A 1.0000
C22 H22A 0.9900
C22 H22B 0.9900
C24 C25 1.520(4)
C24 C27B 1.524(13)
C24 C27 1.535(5)
C24 C26 1.535(4)
C24 C25B 1.536(13)
C24 C26B 1.545(12)
C25 H25A 0.9800
C25 H25B 0.9800
C25 H25C 0.9800
C26 H26A 0.9800
C26 H26B 0.9800
C26 H26C 0.9800
C27 H27A 0.9800
C27 H27B 0.9800
C27 H27C 0.9800
C25B H25D 0.9800
C25B H25E 0.9800
C25B H25F 0.9800
C26B H26D 0.9800
C26B H26E 0.9800
C26B H26F 0.9800
C27B H27D 0.9800
C27B H27E 0.9800
C27B H27F 0.9800

loop_
_geom_hbond_atom_site_label_D
_geom_hbond_atom_site_label_H
_geom_hbond_atom_site_label_A
_geom_hbond_site_symmetry_A
_geom_hbond_distance_DH
_geom_hbond_distance_HA
_geom_hbond_distance_DA
_geom_hbond_angle_DHA
N4 H4C O4 . 0.88(3) 2.60(3) 3.219(3) 129(3)
O4 H4B O5 1_455 0.824(14) 1.894(16) 2.709(2) 170(4)

loop_
_geom_torsion_atom_site_label_1
_geom_torsion_atom_site_label_2
_geom_torsion_atom_site_label_3
_geom_torsion_atom_site_label_4
_geom_torsion
C7B O3 C7 O3B 154(6)
C7B O3 C7 N2 -77(3)
C7B O3 C7 C6 76(3)
O3 C7 O3B C7B -26(5)
N2 C7 O3B C7B -88(4)
C6 C7 O3B C7B 88(3)
C7 O3 C7B O3B -25(5)
C7 O3 C7B N2 83(4)
C7 O3 C7B C6 -84(4)
C7 O3B C7B O3 153(6)
C7 O3B C7B N2 68(4)
C7 O3B C7B C6 -76(3)
O3B C7 N2 C7B 95(4)
O3 C7 N2 C7B 72(4)
C6 C7 N2 C7B -81(4)
O3B C7 N2 C8 -174(2)
O3 C7 N2 C8 163.8(14)
C6 C7 N2 C8 11(3)
O3 C7 N2 C11 -25(3)
C6 C7 N2 C11 -177.9(10)
O3B C7 N2 C11B -10(4)
O3 C7 N2 C11B -32(3)
C6 C7 N2 C11B 174.6(15)
O3 C7B N2 C7 -87(5)
O3B C7B N2 C7 -61(4)
C6 C7B N2 C7 80(4)
O3 C7B N2 C8 174.9(19)
O3B C7B N2 C8 -159.1(18)
C6 C7B N2 C8 -18(4)
O3 C7B N2 C11B -7(4)
O3B C7B N2 C11B 19(4)
C6 C7B N2 C11B 161(2)
C6 C1 C2 C3 3.5(3)
Cl1 C1 C2 C3 -174.92(18)
C1 C2 C3 C4 0.3(4)
C1 C2 C3 N1 -179.6(2)
O1B N1 C3 C4 155(6)
O1 N1 C3 C4 -168.9(3)
O2B N1 C3 C4 -36(7)
O2 N1 C3 C4 10.2(4)
O1B N1 C3 C2 -26(6)
O1 N1 C3 C2 10.9(4)
O2B N1 C3 C2 144(7)
O2 N1 C3 C2 -169.9(3)
C2 C3 C4 C5 -2.2(4)
N1 C3 C4 C5 177.7(2)
C3 C4 C5 C6 0.4(4)
C2 C1 C6 C5 -5.2(4)
Cl1 C1 C6 C5 173.2(2)
C2 C1 C6 C7 -179.1(6)
Cl1 C1 C6 C7 -0.7(6)
C2 C1 C6 C7B 176.1(9)
Cl1 C1 C6 C7B -5.5(10)
C4 C5 C6 C1 3.2(4)
C4 C5 C6 C7 177.0(7)
C4 C5 C6 C7B -177.9(8)
O3B C7 C6 C1 105(2)
O3 C7 C6 C1 129(2)
N2 C7 C6 C1 -79(2)
O3B C7 C6 C5 -69(3)
O3 C7 C6 C5 -44(3)
N2 C7 C6 C5 107.5(16)
O3B C7 C6 C7B -95(4)
O3 C7 C6 C7B -71(4)
N2 C7 C6 C7B 81(4)
O3 C7B C6 C1 110(3)
O3B C7B C6 C1 90(2)
N2 C7B C6 C1 -57(3)
O3 C7B C6 C5 -69(3)
O3B C7B C6 C5 -89(3)
N2 C7B C6 C5 125(2)
O3 C7B C6 C7 87(5)
O3B C7B C6 C7 67(4)
N2 C7B C6 C7 -80(4)
C7 N2 C8 C12 -100.6(15)
C7B N2 C8 C12 -85(2)
C11 N2 C8 C12 86.4(4)
C11B N2 C8 C12 96.6(9)
C7 N2 C8 C9 139.3(15)
C7B N2 C8 C9 155(2)
C11 N2 C8 C9 -33.6(4)
C11B N2 C8 C9 -23.5(9)
N2 C8 C9 C10 14.1(5)
C12 C8 C9 C10 -105.3(4)
N2 C8 C9 C10B 29.1(7)
C12 C8 C9 C10B -90.3(7)
C8 C9 C10 C11 10.2(8)
C7 N2 C11 C10 -131.3(15)
C8 N2 C11 C10 42.0(7)
C9 C10 C11 N2 -31.3(9)
C8 C9 C10B C11B -31.8(15)
C7 N2 C11B C10B -161.4(15)
C7B N2 C11B C10B -174(2)
C8 N2 C11B C10B 4.3(16)
C9 C10B C11B N2 18.3(18)
N2 C8 C12 O4 55.0(2)
C9 C8 C12 O4 168.76(19)
N2 C8 C12 C13 174.05(19)
C9 C8 C12 C13 -72.1(2)
C22 N3 C13 C12 -85.1(2)
C14 N3 C13 C12 152.70(18)
O4 C12 C13 N3 -73.4(2)
C8 C12 C13 N3 167.38(18)
C22 N3 C14 C23 177.20(18)
C13 N3 C14 C23 -61.1(2)
C22 N3 C14 C15 58.6(2)
C13 N3 C14 C15 -179.68(18)
N3 C14 C15 C16 -56.0(2)
C23 C14 C15 C16 -177.86(18)
C14 C15 C16 C17 176.37(19)
C14 C15 C16 C21 52.0(2)
C15 C16 C17 C18 -70.8(3)
C21 C16 C17 C18 52.9(3)
C16 C17 C18 C19 -55.0(3)
C17 C18 C19 C20 55.7(3)
C18 C19 C20 C21 -55.3(3)
C15 C16 C21 C22 -51.3(2)
C17 C16 C21 C22 -176.4(2)
C15 C16 C21 C20 73.6(2)
C17 C16 C21 C20 -51.5(3)
C19 C20 C21 C22 177.21(19)
C19 C20 C21 C16 53.1(3)
C14 N3 C22 C21 -61.1(2)
C13 N3 C22 C21 175.09(19)
C16 C21 C22 N3 57.2(2)
C20 C21 C22 N3 -67.9(2)
C24 N4 C23 O5 -3.2(4)
C24 N4 C23 C14 -178.2(2)
N3 C14 C23 O5 149.4(2)
C15 C14 C23 O5 -89.9(2)
N3 C14 C23 N4 -35.4(3)
C15 C14 C23 N4 85.3(2)
C23 N4 C24 C25 -179.4(4)
C23 N4 C24 C27B 43.0(15)
C23 N4 C24 C27 60.9(4)
C23 N4 C24 C26 -59.3(5)
C23 N4 C24 C25B 162.1(12)
C23 N4 C24 C26B -83.0(13)
